data_4082446
loop_
_publ_author_name
'Xie, Hongyan'
'Mou, Zehuai'
'Liu, Bo'
'Li, Ping'
'Rong, Weifeng'
'Li, Shihui'
'Cui, Dongmei'

_publ_section_title
;
 Phosphinimino-amino Magnesium Complexes: Synthesis and Catalysis of
 Heteroselective ROP ofrac-Lactide
;
_journal_issue 3
_journal_name_full Organometallics
_journal_page_first 722
_journal_paper_doi 10.1021/om401056s
_journal_volume 33
_journal_year 2014
_chemical_formula_sum 'C44 H51 Mg N2 O1.5 P'
_chemical_formula_weight 687.15
_chemical_name_systematic
; 
 ? 
;
_space_group_IT_number 15
_symmetry_cell_setting monoclinic
_symmetry_space_group_name_Hall '-C 2yc'
_symmetry_space_group_name_H-M 'C 1 2/c 1'
_atom_sites_solution_hydrogens geom
_atom_sites_solution_primary direct
_atom_sites_solution_secondary difmap
_audit_creation_method SHELXL-97
_cell_angle_alpha 90.00
_cell_angle_beta 112.7430(10)
_cell_angle_gamma 90.00
_cell_formula_units_Z 8
_cell_length_a 39.019(3)
_cell_length_b 11.2498(7)
_cell_length_c 18.4868(12)
_cell_measurement_temperature 293(2)
_cell_volume 7483.9(9)
_computing_structure_refinement 'SHELXL-97 (Sheldrick, 1997)'
_computing_structure_solution 'SHELXS-97 (Sheldrick, 1990)'
_diffrn_ambient_temperature 293(2)
_diffrn_measured_fraction_theta_full 0.999
_diffrn_measured_fraction_theta_max 0.999
_diffrn_radiation_monochromator graphite
_diffrn_radiation_source 'fine-focus sealed tube'
_diffrn_radiation_type MoK\a
_diffrn_radiation_wavelength 0.71073
_diffrn_reflns_av_R_equivalents 0.0602
_diffrn_reflns_av_sigmaI/netI 0.0678
_diffrn_reflns_limit_h_max 44
_diffrn_reflns_limit_h_min -48
_diffrn_reflns_limit_k_max 13
_diffrn_reflns_limit_k_min -13
_diffrn_reflns_limit_l_max 22
_diffrn_reflns_limit_l_min -22
_diffrn_reflns_number 23482
_diffrn_reflns_theta_full 26.03
_diffrn_reflns_theta_max 26.03
_diffrn_reflns_theta_min 1.90
_exptl_absorpt_coefficient_mu 0.128
_exptl_absorpt_correction_T_max 0.9810
_exptl_absorpt_correction_T_min 0.9748
_exptl_absorpt_correction_type multi-scan
_exptl_crystal_density_diffrn 1.220
_exptl_crystal_density_method 'not measured'
_exptl_crystal_F_000 2944
_exptl_crystal_size_max 0.20
_exptl_crystal_size_mid 0.18
_exptl_crystal_size_min 0.15
_refine_diff_density_max 0.582
_refine_diff_density_min -0.434
_refine_diff_density_rms 0.061
_refine_ls_extinction_method none
_refine_ls_goodness_of_fit_ref 1.029
_refine_ls_hydrogen_treatment constr
_refine_ls_matrix_type full
_refine_ls_number_parameters 450
_refine_ls_number_reflns 7367
_refine_ls_number_restraints 0
_refine_ls_restrained_S_all 1.029
_refine_ls_R_factor_all 0.1022
_refine_ls_R_factor_gt 0.0664
_refine_ls_shift/su_max 0.001
_refine_ls_shift/su_mean 0.000
_refine_ls_structure_factor_coef Fsqd
_refine_ls_weighting_details 'calc w=1/[\s^2^(Fo^2^)+(0.0765P)^2^+8.1754P] where P=(Fo^2^+2Fc^2^)/3'
_refine_ls_weighting_scheme calc
_refine_ls_wR_factor_gt 0.1501
_refine_ls_wR_factor_ref 0.1712
_reflns_number_gt 5090
_reflns_number_total 7367
_reflns_threshold_expression >2sigma(I)
_cod_data_source_file om401056s_si_002.cif
_cod_data_source_block 1
_cod_depositor_comments
;
The following automatic conversions were performed:

'_symmetry_cell_setting' value 'Monoclinic' changed to 'monoclinic'
according to
/usr/data/users/saulius/automatic-downloads/current/ACS/lib/dictionaries/cif_core.dic
dictionary named 'cif_core.dic' version 2.4.2 from 2011-04-26.

Automatic conversion script
Id: cif_fix_values 2281 2013-09-26 08:29:07Z andrius 

2021-08-28
Z value and formula fixed to values more according to usual
chemical conventions.                 miguel
;
_cod_original_formula_sum 'C88 H102 Mg2 N4 O3 P2'
_cod_original_formula_weight 1374.30
_cod_original_formula_units_Z 4
_cod_original_cell_volume 7484.0(8)
_cod_original_sg_symbol_H-M C2/c
_cod_database_code 4082446

loop_
_symmetry_equiv_pos_as_xyz
'x, y, z'
'-x, y, -z+1/2'
'x+1/2, y+1/2, z'
'-x+1/2, y+1/2, -z+1/2'
'-x, -y, -z'
'x, -y, z-1/2'
'-x+1/2, -y+1/2, -z'
'x+1/2, -y+1/2, z-1/2'

loop_
_atom_site_label
_atom_site_type_symbol
_atom_site_fract_x
_atom_site_fract_y
_atom_site_fract_z
_atom_site_U_iso_or_equiv
_atom_site_adp_type
_atom_site_occupancy
_atom_site_symmetry_multiplicity
_atom_site_calc_flag
_atom_site_refinement_flags
Mg1 Mg 0.63257(3) 0.22789(9) 0.11090(5) 0.0261(2) Uani 1 1 d .
P1 P 0.67537(2) 0.04685(6) 0.05060(4) 0.02168(19) Uani 1 1 d .
N1 N 0.60625(6) 0.2254(2) -0.01154(13) 0.0240(5) Uani 1 1 d .
N2 N 0.67308(7) 0.0944(2) 0.13129(13) 0.0252(5) Uani 1 1 d .
O1 O 0.66403(6) 0.38199(18) 0.12825(12) 0.0347(5) Uani 1 1 d .
O2 O 0.5000 0.5145(11) 0.7500 0.288(7) Uani 1 2 d S
C1 C 0.56731(8) 0.2453(3) -0.05277(17) 0.0282(7) Uani 1 1 d .
C2 C 0.55005(9) 0.3441(3) -0.03383(18) 0.0364(8) Uani 1 1 d .
C3 C 0.51184(11) 0.3566(4) -0.0703(2) 0.0542(10) Uani 1 1 d .
H3 H 0.5004 0.4211 -0.0575 0.065 Uiso 1 1 calc R
C4 C 0.49039(11) 0.2759(4) -0.1249(2) 0.0627(12) Uani 1 1 d .
H4 H 0.4648 0.2863 -0.1489 0.075 Uiso 1 1 calc R
C5 C 0.50702(9) 0.1801(4) -0.1439(2) 0.0462(9) Uani 1 1 d .
H5 H 0.4925 0.1261 -0.1812 0.055 Uiso 1 1 calc R
C6 C 0.54522(9) 0.1619(3) -0.10852(18) 0.0335(7) Uani 1 1 d .
C7 C 0.62810(8) 0.2137(2) -0.05225(15) 0.0214(6) Uani 1 1 d .
C8 C 0.66205(8) 0.1549(2) -0.02223(15) 0.0228(6) Uani 1 1 d .
H8 H 0.6794 0.1754 -0.0432 0.027 Uiso 1 1 calc R
C9 C 0.64659(8) -0.0843(2) 0.01412(16) 0.0256(6) Uani 1 1 d .
C10 C 0.64402(9) -0.1393(3) -0.05563(17) 0.0330(7) Uani 1 1 d .
H10 H 0.6587 -0.1128 -0.0817 0.040 Uiso 1 1 calc R
C11 C 0.61988(10) -0.2321(3) -0.08581(19) 0.0415(8) Uani 1 1 d .
H11 H 0.6186 -0.2691 -0.1317 0.050 Uiso 1 1 calc R
C12 C 0.59742(10) -0.2709(3) -0.0482(2) 0.0462(9) Uani 1 1 d .
H12 H 0.5811 -0.3339 -0.0688 0.055 Uiso 1 1 calc R
C13 C 0.59921(10) -0.2159(3) 0.01985(19) 0.0437(9) Uani 1 1 d .
H13 H 0.5839 -0.2412 0.0447 0.052 Uiso 1 1 calc R
C14 C 0.62379(9) -0.1233(3) 0.05113(17) 0.0329(7) Uani 1 1 d .
H14 H 0.6250 -0.0869 0.0973 0.039 Uiso 1 1 calc R
C15 C 0.72256(8) 0.0088(2) 0.06364(15) 0.0221(6) Uani 1 1 d .
C16 C 0.74786(9) 0.1018(3) 0.07833(17) 0.0313(7) Uani 1 1 d .
H16 H 0.7399 0.1793 0.0799 0.038 Uiso 1 1 calc R
C17 C 0.78471(9) 0.0812(3) 0.09071(18) 0.0370(8) Uani 1 1 d .
H17 H 0.8013 0.1444 0.1005 0.044 Uiso 1 1 calc R
C18 C 0.79668(9) -0.0333(3) 0.08841(18) 0.0376(8) Uani 1 1 d .
H18 H 0.8213 -0.0477 0.0962 0.045 Uiso 1 1 calc R
C19 C 0.77215(9) -0.1264(3) 0.07452(18) 0.0362(8) Uani 1 1 d .
H19 H 0.7804 -0.2037 0.0733 0.043 Uiso 1 1 calc R
C20 C 0.73525(9) -0.1064(3) 0.06231(17) 0.0295(7) Uani 1 1 d .
H20 H 0.7189 -0.1702 0.0532 0.035 Uiso 1 1 calc R
C21 C 0.68995(8) 0.0343(3) 0.20331(16) 0.0246(6) Uani 1 1 d .
C22 C 0.70109(8) -0.0848(3) 0.21164(16) 0.0270(7) Uani 1 1 d .
H22 H 0.6977 -0.1296 0.1671 0.032 Uiso 1 1 calc R
C23 C 0.71706(9) -0.1376(3) 0.28492(17) 0.0323(7) Uani 1 1 d .
H23 H 0.7240 -0.2172 0.2886 0.039 Uiso 1 1 calc R
C24 C 0.72282(9) -0.0743(3) 0.35247(17) 0.0343(8) Uani 1 1 d .
H24 H 0.7335 -0.1101 0.4015 0.041 Uiso 1 1 calc R
C25 C 0.71233(9) 0.0438(3) 0.34541(17) 0.0378(8) Uani 1 1 d .
H25 H 0.7160 0.0880 0.3903 0.045 Uiso 1 1 calc R
C26 C 0.69647(9) 0.0973(3) 0.27285(17) 0.0347(8) Uani 1 1 d .
H26 H 0.6899 0.1771 0.2700 0.042 Uiso 1 1 calc R
C27 C 0.60654(10) 0.2244(3) 0.1932(2) 0.0420(8) Uani 1 1 d .
H27A H 0.6242 0.2509 0.2438 0.050 Uiso 1 1 calc R
H27B H 0.5858 0.2794 0.1763 0.050 Uiso 1 1 calc R
C28 C 0.59254(14) 0.1000(4) 0.2018(3) 0.0702(13) Uani 1 1 d .
H28A H 0.6134 0.0456 0.2198 0.084 Uiso 1 1 calc R
H28B H 0.5820 0.1025 0.2415 0.084 Uiso 1 1 calc R
C29 C 0.56348(17) 0.0530(5) 0.1259(4) 0.0973(19) Uani 1 1 d .
H29A H 0.5592 -0.0302 0.1332 0.117 Uiso 1 1 calc R
H29B H 0.5735 0.0575 0.0855 0.117 Uiso 1 1 calc R
C30 C 0.52633(18) 0.1170(6) 0.0967(4) 0.121(2) Uani 1 1 d .
H30A H 0.5162 0.1145 0.1364 0.181 Uiso 1 1 calc R
H30B H 0.5095 0.0788 0.0500 0.181 Uiso 1 1 calc R
H30C H 0.5298 0.1983 0.0852 0.181 Uiso 1 1 calc R
C31 C 0.68571(10) 0.4274(3) 0.20540(19) 0.0437(9) Uani 1 1 d .
H31A H 0.7070 0.3768 0.2316 0.052 Uiso 1 1 calc R
H31B H 0.6708 0.4304 0.2369 0.052 Uiso 1 1 calc R
C32 C 0.69822(10) 0.5510(3) 0.1944(2) 0.0449(9) Uani 1 1 d .
H32A H 0.7251 0.5575 0.2184 0.054 Uiso 1 1 calc R
H32B H 0.6874 0.6102 0.2174 0.054 Uiso 1 1 calc R
C33 C 0.68447(11) 0.5676(3) 0.1063(2) 0.0512(10) Uani 1 1 d .
H33A H 0.6622 0.6162 0.0870 0.061 Uiso 1 1 calc R
H33B H 0.7034 0.6047 0.0918 0.061 Uiso 1 1 calc R
C34 C 0.67635(10) 0.4432(3) 0.07413(19) 0.0384(8) Uani 1 1 d .
H34A H 0.6571 0.4432 0.0217 0.046 Uiso 1 1 calc R
H34B H 0.6985 0.4062 0.0725 0.046 Uiso 1 1 calc R
C35 C 0.57197(10) 0.4365(3) 0.0247(2) 0.0434(9) Uani 1 1 d .
H35A H 0.5569 0.5058 0.0196 0.065 Uiso 1 1 calc R
H35B H 0.5937 0.4575 0.0151 0.065 Uiso 1 1 calc R
H35C H 0.5793 0.4050 0.0768 0.065 Uiso 1 1 calc R
C36 C 0.56133(9) 0.0515(3) -0.1285(2) 0.0406(8) Uani 1 1 d .
H36A H 0.5416 -0.0014 -0.1581 0.061 Uiso 1 1 calc R
H36B H 0.5772 0.0129 -0.0811 0.061 Uiso 1 1 calc R
H36C H 0.5755 0.0724 -0.1591 0.061 Uiso 1 1 calc R
C37 C 0.61926(8) 0.2733(3) -0.13057(16) 0.0242(6) Uani 1 1 d .
C38 C 0.60590(8) 0.3889(3) -0.14397(17) 0.0311(7) Uani 1 1 d .
H38 H 0.6000 0.4280 -0.1060 0.037 Uiso 1 1 calc R
C39 C 0.60131(9) 0.4468(3) -0.21312(19) 0.0396(8) Uani 1 1 d .
H39 H 0.5925 0.5245 -0.2212 0.048 Uiso 1 1 calc R
C40 C 0.60977(9) 0.3895(3) -0.27024(19) 0.0412(8) Uani 1 1 d .
H40 H 0.6069 0.4289 -0.3164 0.049 Uiso 1 1 calc R
C41 C 0.62239(9) 0.2740(3) -0.25856(18) 0.0389(8) Uani 1 1 d .
H41 H 0.6276 0.2347 -0.2974 0.047 Uiso 1 1 calc R
C42 C 0.62732(8) 0.2164(3) -0.18906(17) 0.0298(7) Uani 1 1 d .
H42 H 0.6361 0.1387 -0.1813 0.036 Uiso 1 1 calc R
C43 C 0.5250(3) 0.5879(7) 0.8127(5) 0.191(5) Uani 1 1 d .
H43A H 0.5207 0.5787 0.8606 0.230 Uiso 1 1 calc R
H43B H 0.5508 0.5701 0.8230 0.230 Uiso 1 1 calc R
C44 C 0.5154(3) 0.6990(8) 0.7812(8) 0.300(9) Uani 1 1 d .
H44A H 0.5124 0.7509 0.8203 0.360 Uiso 1 1 calc R
H44B H 0.5353 0.7308 0.7679 0.360 Uiso 1 1 calc R

loop_
_atom_site_aniso_label
_atom_site_aniso_U_11
_atom_site_aniso_U_22
_atom_site_aniso_U_33
_atom_site_aniso_U_23
_atom_site_aniso_U_13
_atom_site_aniso_U_12
Mg1 0.0311(6) 0.0283(5) 0.0197(5) -0.0017(4) 0.0109(4) 0.0008(4)
P1 0.0247(4) 0.0224(4) 0.0174(4) 0.0005(3) 0.0076(3) -0.0003(3)
N1 0.0232(13) 0.0268(13) 0.0216(12) -0.0001(10) 0.0082(11) -0.0004(10)
N2 0.0277(14) 0.0280(13) 0.0192(12) 0.0012(10) 0.0081(11) 0.0019(11)
O1 0.0425(14) 0.0346(12) 0.0267(11) -0.0063(9) 0.0133(10) -0.0079(10)
O2 0.41(2) 0.198(11) 0.241(14) 0.000 0.114(14) 0.000
C1 0.0253(16) 0.0368(17) 0.0231(15) 0.0044(13) 0.0100(13) 0.0016(14)
C2 0.0348(19) 0.046(2) 0.0311(17) -0.0001(15) 0.0152(15) 0.0078(16)
C3 0.040(2) 0.068(3) 0.056(2) -0.005(2) 0.019(2) 0.017(2)
C4 0.028(2) 0.091(3) 0.060(3) -0.005(2) 0.007(2) 0.010(2)
C5 0.029(2) 0.064(3) 0.039(2) -0.0048(18) 0.0060(16) -0.0030(18)
C6 0.0279(18) 0.0429(19) 0.0276(17) 0.0028(14) 0.0085(14) -0.0002(15)
C7 0.0248(16) 0.0183(14) 0.0195(14) -0.0029(11) 0.0068(12) -0.0043(12)
C8 0.0241(16) 0.0243(15) 0.0201(14) 0.0025(11) 0.0087(12) -0.0020(12)
C9 0.0267(16) 0.0240(15) 0.0216(15) 0.0035(12) 0.0043(13) 0.0009(13)
C10 0.0396(19) 0.0319(17) 0.0263(16) -0.0018(13) 0.0115(15) -0.0039(15)
C11 0.050(2) 0.0368(19) 0.0287(18) -0.0067(15) 0.0056(16) -0.0057(17)
C12 0.048(2) 0.040(2) 0.0346(19) 0.0000(16) -0.0016(17) -0.0184(17)
C13 0.040(2) 0.055(2) 0.0328(19) 0.0090(16) 0.0102(16) -0.0157(18)
C14 0.0368(19) 0.0370(18) 0.0217(15) 0.0002(13) 0.0076(14) -0.0075(15)
C15 0.0234(15) 0.0258(15) 0.0146(13) 0.0002(11) 0.0044(12) -0.0008(12)
C16 0.0301(18) 0.0286(17) 0.0300(16) 0.0009(13) 0.0059(14) 0.0002(14)
C17 0.0292(18) 0.043(2) 0.0342(18) 0.0019(15) 0.0073(15) -0.0086(15)
C18 0.0290(18) 0.053(2) 0.0284(17) 0.0019(15) 0.0087(14) 0.0051(16)
C19 0.040(2) 0.0336(18) 0.0322(18) -0.0003(14) 0.0108(16) 0.0118(15)
C20 0.0356(18) 0.0248(16) 0.0284(16) 0.0010(13) 0.0129(14) -0.0011(14)
C21 0.0250(16) 0.0285(16) 0.0193(14) 0.0009(12) 0.0076(12) 0.0005(13)
C22 0.0310(17) 0.0285(16) 0.0196(15) -0.0024(12) 0.0079(13) -0.0042(13)
C23 0.0353(19) 0.0307(17) 0.0267(16) 0.0063(13) 0.0074(14) -0.0029(14)
C24 0.0327(18) 0.048(2) 0.0198(15) 0.0089(14) 0.0079(14) 0.0035(15)
C25 0.041(2) 0.051(2) 0.0197(15) -0.0036(14) 0.0100(14) 0.0071(17)
C26 0.041(2) 0.0347(18) 0.0257(16) -0.0031(13) 0.0093(15) 0.0065(15)
C27 0.053(2) 0.044(2) 0.0364(19) 0.0037(16) 0.0252(18) 0.0053(17)
C28 0.082(3) 0.068(3) 0.081(3) 0.017(3) 0.053(3) -0.001(3)
C29 0.096(4) 0.087(4) 0.138(5) -0.020(4) 0.078(4) -0.032(3)
C30 0.111(5) 0.133(6) 0.131(6) -0.015(4) 0.062(5) -0.019(5)
C31 0.045(2) 0.051(2) 0.0301(18) -0.0119(16) 0.0092(16) -0.0096(17)
C32 0.038(2) 0.043(2) 0.053(2) -0.0207(17) 0.0175(18) -0.0084(17)
C33 0.050(2) 0.034(2) 0.058(2) 0.0025(17) 0.009(2) -0.0050(17)
C34 0.039(2) 0.042(2) 0.0340(18) -0.0004(15) 0.0136(16) -0.0090(16)
C35 0.052(2) 0.039(2) 0.043(2) -0.0022(16) 0.0230(18) 0.0116(17)
C36 0.034(2) 0.042(2) 0.0383(19) -0.0078(16) 0.0061(16) -0.0090(16)
C37 0.0206(15) 0.0288(16) 0.0212(14) 0.0007(12) 0.0058(12) -0.0019(12)
C38 0.0324(18) 0.0292(17) 0.0290(16) -0.0014(13) 0.0090(14) 0.0019(14)
C39 0.040(2) 0.0329(18) 0.0378(19) 0.0122(15) 0.0055(16) 0.0015(16)
C40 0.037(2) 0.055(2) 0.0271(17) 0.0154(16) 0.0082(15) -0.0021(17)
C41 0.038(2) 0.057(2) 0.0224(16) 0.0013(15) 0.0127(15) 0.0028(17)
C42 0.0295(17) 0.0330(17) 0.0251(15) 0.0028(13) 0.0087(13) 0.0043(14)
C43 0.251(11) 0.093(6) 0.160(8) -0.054(5) 0.002(8) 0.050(7)
C44 0.156(10) 0.137(8) 0.41(2) -0.087(10) -0.113(10) 0.063(7)

loop_
_atom_type_symbol
_atom_type_description
_atom_type_scat_dispersion_real
_atom_type_scat_dispersion_imag
_atom_type_scat_source
C C 0.0033 0.0016 'International Tables Vol C Tables 4.2.6.8 and 6.1.1.4'
H H 0.0000 0.0000 'International Tables Vol C Tables 4.2.6.8 and 6.1.1.4'
N N 0.0061 0.0033 'International Tables Vol C Tables 4.2.6.8 and 6.1.1.4'
O O 0.0106 0.0060 'International Tables Vol C Tables 4.2.6.8 and 6.1.1.4'
Mg Mg 0.0486 0.0363 'International Tables Vol C Tables 4.2.6.8 and 6.1.1.4'
P P 0.1023 0.0942 'International Tables Vol C Tables 4.2.6.8 and 6.1.1.4'

loop_
_geom_angle_atom_site_label_1
_geom_angle_atom_site_label_2
_geom_angle_atom_site_label_3
_geom_angle
_geom_angle_site_symmetry_1
_geom_angle_site_symmetry_3
O1 Mg1 N1 101.07(9) . .
O1 Mg1 N2 102.09(10) . .
N1 Mg1 N2 101.79(9) . .
O1 Mg1 C27 108.76(12) . .
N1 Mg1 C27 126.99(13) . .
N2 Mg1 C27 113.02(12) . .
N2 P1 C8 112.10(13) . .
N2 P1 C15 111.73(12) . .
C8 P1 C15 104.60(13) . .
N2 P1 C9 111.33(13) . .
C8 P1 C9 108.86(13) . .
C15 P1 C9 107.92(13) . .
C7 N1 C1 119.4(2) . .
C7 N1 Mg1 117.04(19) . .
C1 N1 Mg1 123.38(17) . .
C21 N2 P1 122.66(19) . .
C21 N2 Mg1 123.74(17) . .
P1 N2 Mg1 112.06(12) . .
C34 O1 C31 107.0(2) . .
C34 O1 Mg1 128.86(17) . .
C31 O1 Mg1 122.31(19) . .
C43 O2 C43 110.6(11) . 2_656
C2 C1 C6 119.2(3) . .
C2 C1 N1 120.1(3) . .
C6 C1 N1 120.5(3) . .
C3 C2 C1 119.0(3) . .
C3 C2 C35 119.0(3) . .
C1 C2 C35 121.9(3) . .
C4 C3 C2 121.7(4) . .
C5 C4 C3 119.5(4) . .
C4 C5 C6 121.4(4) . .
C5 C6 C1 119.1(3) . .
C5 C6 C36 118.7(3) . .
C1 C6 C36 122.2(3) . .
N1 C7 C8 122.4(2) . .
N1 C7 C37 122.3(2) . .
C8 C7 C37 115.1(2) . .
C7 C8 P1 126.6(2) . .
C14 C9 C10 118.9(3) . .
C14 C9 P1 119.7(2) . .
C10 C9 P1 121.0(2) . .
C11 C10 C9 120.3(3) . .
C10 C11 C12 120.3(3) . .
C13 C12 C11 119.9(3) . .
C12 C13 C14 120.1(3) . .
C13 C14 C9 120.4(3) . .
C16 C15 C20 118.3(3) . .
C16 C15 P1 117.1(2) . .
C20 C15 P1 124.6(2) . .
C17 C16 C15 121.3(3) . .
C18 C17 C16 119.6(3) . .
C19 C18 C17 119.9(3) . .
C18 C19 C20 120.7(3) . .
C19 C20 C15 120.2(3) . .
C22 C21 C26 116.4(3) . .
C22 C21 N2 125.1(2) . .
C26 C21 N2 118.5(3) . .
C23 C22 C21 121.4(3) . .
C24 C23 C22 121.2(3) . .
C23 C24 C25 118.2(3) . .
C26 C25 C24 121.1(3) . .
C25 C26 C21 121.7(3) . .
C28 C27 Mg1 112.3(2) . .
C29 C28 C27 113.0(4) . .
C28 C29 C30 115.7(5) . .
O1 C31 C32 106.8(3) . .
C31 C32 C33 105.0(3) . .
C34 C33 C32 104.0(3) . .
O1 C34 C33 104.2(3) . .
C38 C37 C42 118.3(3) . .
C38 C37 C7 121.2(2) . .
C42 C37 C7 120.2(3) . .
C39 C38 C37 120.8(3) . .
C40 C39 C38 120.2(3) . .
C41 C40 C39 119.8(3) . .
C40 C41 C42 120.0(3) . .
C41 C42 C37 120.8(3) . .
C44 C43 O2 101.0(9) . .
C44 C44 C43 112.6(5) 2_656 .

loop_
_geom_bond_atom_site_label_1
_geom_bond_atom_site_label_2
_geom_bond_distance
_geom_bond_site_symmetry_2
Mg1 O1 2.076(2) .
Mg1 N1 2.093(2) .
Mg1 N2 2.106(3) .
Mg1 C27 2.130(3) .
P1 N2 1.619(2) .
P1 C8 1.738(3) .
P1 C15 1.813(3) .
P1 C9 1.818(3) .
N1 C7 1.344(3) .
N1 C1 1.430(4) .
N2 C21 1.409(3) .
O1 C34 1.441(3) .
O1 C31 1.442(4) .
O2 C43 1.450(9) .
O2 C43 1.450(9) 2_656
C1 C2 1.412(4) .
C1 C6 1.413(4) .
C2 C3 1.386(5) .
C2 C35 1.505(5) .
C3 C4 1.375(5) .
C4 C5 1.372(5) .
C5 C6 1.392(4) .
C6 C36 1.502(4) .
C7 C8 1.390(4) .
C7 C37 1.510(4) .
C9 C14 1.386(4) .
C9 C10 1.398(4) .
C10 C11 1.372(4) .
C11 C12 1.383(5) .
C12 C13 1.379(5) .
C13 C14 1.383(4) .
C15 C16 1.391(4) .
C15 C20 1.392(4) .
C16 C17 1.385(4) .
C17 C18 1.377(5) .
C18 C19 1.374(5) .
C19 C20 1.387(4) .
C21 C22 1.399(4) .
C21 C26 1.402(4) .
C22 C23 1.387(4) .
C23 C24 1.379(4) .
C24 C25 1.382(4) .
C25 C26 1.379(4) .
C27 C28 1.534(5) .
C28 C29 1.518(7) .
C29 C30 1.518(8) .
C31 C32 1.514(5) .
C32 C33 1.517(5) .
C33 C34 1.506(5) .
C37 C38 1.387(4) .
C37 C42 1.393(4) .
C38 C39 1.383(4) .
C39 C40 1.381(5) .
C40 C41 1.376(5) .
C41 C42 1.385(4) .
C43 C44 1.369(12) .
C44 C44 1.304(15) 2_656
